data_4326548
loop_
_publ_author_name
'Timothy J. Boyle'
'Leigh Anna M. Steele'
'Alia M. Saad'
'Mark A. Rodriguez'
'Todd M. Alam'
'Sarah K. McIntyre'

_publ_section_title
;
 Structural Diversity in a Series of Alkyl-Substituted Cesium Aryloxides
;
_journal_name_full 'Inorganic Chemistry'
_journal_page_first 10363
_journal_page_last 10370
_journal_paper_doi 10.1021/ic201438s
_journal_volume 50
_journal_year 2011
_chemical_formula_sum 'C36 H26 Cs2 O2'
_chemical_formula_weight 756.39
_chemical_name_systematic
; 

 ? 

;
_space_group_IT_number 14
_symmetry_cell_setting monoclinic
_symmetry_space_group_name_Hall '-P 2ybc'
_symmetry_space_group_name_H-M 'P 1 21/c 1'
_atom_sites_solution_hydrogens geom
_atom_sites_solution_primary direct
_atom_sites_solution_secondary difmap
_audit_creation_method SHELXL-97
_cell_angle_alpha 90.00
_cell_angle_beta 101.019(2)
_cell_angle_gamma 90.00
_cell_formula_units_Z 2
_cell_length_a 11.7518(12)
_cell_length_b 7.3162(8)
_cell_length_c 16.9431(18)
_cell_measurement_temperature 173(2)
_cell_volume 1429.9(3)
_computing_cell_refinement 'Bruker SMART'
_computing_data_collection 'Bruker SMART'
_computing_data_reduction 'Bruker SAINT'
_computing_molecular_graphics 'Bruker SHELXTL'
_computing_publication_material 'Bruker SHELXTL'
_computing_structure_refinement 'SHELXL-97 (Sheldrick, 2008)'
_computing_structure_solution 'SHELXS-97 (Sheldrick, 2008)'
_diffrn_ambient_temperature 173(2)
_diffrn_measured_fraction_theta_full 1.000
_diffrn_measured_fraction_theta_max 1.000
_diffrn_measurement_device_type 'CCD area detector'
_diffrn_measurement_method 'phi and omega scans'
_diffrn_radiation_monochromator graphite
_diffrn_radiation_source 'fine-focus sealed tube'
_diffrn_radiation_type MoK\a
_diffrn_radiation_wavelength 0.71073
_diffrn_reflns_av_R_equivalents 0.0219
_diffrn_reflns_av_sigmaI/netI 0.0207
_diffrn_reflns_limit_h_max 13
_diffrn_reflns_limit_h_min -14
_diffrn_reflns_limit_k_max 8
_diffrn_reflns_limit_k_min -8
_diffrn_reflns_limit_l_max 20
_diffrn_reflns_limit_l_min -20
_diffrn_reflns_number 9863
_diffrn_reflns_theta_full 25.25
_diffrn_reflns_theta_max 25.25
_diffrn_reflns_theta_min 1.77
_exptl_absorpt_coefficient_mu 2.581
_exptl_absorpt_correction_T_max 0.597
_exptl_absorpt_correction_T_min 0.466
_exptl_absorpt_correction_type empirical
_exptl_absorpt_process_details SADABS
_exptl_crystal_colour yellow
_exptl_crystal_density_diffrn 1.757
_exptl_crystal_description irregular
_exptl_crystal_F_000 736
_exptl_crystal_size_max 0.30
_exptl_crystal_size_mid 0.25
_exptl_crystal_size_min 0.20
_refine_diff_density_max 0.523
_refine_diff_density_min -0.290
_refine_diff_density_rms 0.068
_refine_ls_extinction_method none
_refine_ls_goodness_of_fit_ref 1.094
_refine_ls_hydrogen_treatment constr
_refine_ls_matrix_type full
_refine_ls_number_parameters 181
_refine_ls_number_reflns 2590
_refine_ls_number_restraints 0
_refine_ls_restrained_S_all 1.094
_refine_ls_R_factor_all 0.0262
_refine_ls_R_factor_gt 0.0238
_refine_ls_shift/su_max 0.002
_refine_ls_shift/su_mean 0.000
_refine_ls_structure_factor_coef Fsqd
_refine_ls_weighting_details 'calc w=1/[\s^2^(Fo^2^)+(0.0233P)^2^+1.1913P] where P=(Fo^2^+2Fc^2^)/3'
_refine_ls_weighting_scheme calc
_refine_ls_wR_factor_gt 0.0541
_refine_ls_wR_factor_ref 0.0554
_reflns_number_gt 2429
_reflns_number_total 2590
_reflns_threshold_expression >2sigma(I)
_cod_data_source_file ic201438s_si_001_7.cif
_cod_data_source_block 10ag301s
_cod_database_code 4326548

loop_
_symmetry_equiv_pos_as_xyz
'x, y, z'
'-x, y+1/2, -z+1/2'
'-x, -y, -z'
'x, -y-1/2, z-1/2'

loop_
_atom_site_label
_atom_site_type_symbol
_atom_site_fract_x
_atom_site_fract_y
_atom_site_fract_z
_atom_site_U_iso_or_equiv
_atom_site_adp_type
_atom_site_occupancy
_atom_site_symmetry_multiplicity
_atom_site_calc_flag
_atom_site_refinement_flags
Cs1 Cs 0.637393(16) 0.06384(2) 0.436889(11) 0.03481(8) Uani 1 1 d .
O1 O 0.57003(16) 0.1716(3) 0.58921(11) 0.0295(4) Uani 1 1 d .
C1 C 0.6158(2) 0.3002(4) 0.63729(15) 0.0237(6) Uani 1 1 d .
C2 C 0.5473(2) 0.4447(3) 0.66281(16) 0.0239(6) Uani 1 1 d .
C3 C 0.5986(3) 0.5771(4) 0.71759(17) 0.0274(6) Uani 1 1 d .
H3 H 0.5511 0.6686 0.7345 0.033 Uiso 1 1 calc R
C4 C 0.7167(3) 0.5788(4) 0.74805(17) 0.0303(6) Uani 1 1 d .
H4 H 0.7501 0.6690 0.7858 0.036 Uiso 1 1 calc R
C5 C 0.7849(3) 0.4452(4) 0.72197(17) 0.0271(6) Uani 1 1 d .
H5 H 0.8662 0.4469 0.7417 0.033 Uiso 1 1 calc R
C6 C 0.7387(2) 0.3092(4) 0.66817(15) 0.0240(6) Uani 1 1 d .
C7 C 0.8199(2) 0.1748(4) 0.64329(15) 0.0258(6) Uani 1 1 d .
C8 C 0.8024(3) -0.0128(4) 0.64446(17) 0.0307(6) Uani 1 1 d .
H8 H 0.7328 -0.0594 0.6575 0.037 Uiso 1 1 calc R
C9 C 0.8858(3) -0.1336(4) 0.62662(18) 0.0362(7) Uani 1 1 d .
H9 H 0.8739 -0.2616 0.6299 0.043 Uiso 1 1 calc R
C10 C 0.9855(3) -0.0692(4) 0.60429(19) 0.0392(8) Uani 1 1 d .
H10 H 1.0409 -0.1523 0.5909 0.047 Uiso 1 1 calc R
C11 C 1.0039(3) 0.1174(5) 0.60163(19) 0.0372(7) Uani 1 1 d .
H11 H 1.0721 0.1629 0.5861 0.045 Uiso 1 1 calc R
C12 C 0.9228(2) 0.2375(4) 0.62166(17) 0.0304(6) Uani 1 1 d .
H12 H 0.9371 0.3652 0.6208 0.036 Uiso 1 1 calc R
C13 C 0.4213(2) 0.4604(3) 0.62981(17) 0.0243(6) Uani 1 1 d .
C14 C 0.3437(2) 0.5178(4) 0.67779(17) 0.0257(6) Uani 1 1 d .
H14 H 0.3715 0.5383 0.7335 0.031 Uiso 1 1 calc R
C15 C 0.2267(3) 0.5458(4) 0.64625(19) 0.0308(7) Uani 1 1 d .
H15 H 0.1757 0.5840 0.6804 0.037 Uiso 1 1 calc R
C16 C 0.1848(3) 0.5181(4) 0.56556(19) 0.0333(7) Uani 1 1 d .
H16 H 0.1051 0.5376 0.5437 0.040 Uiso 1 1 calc R
C17 C 0.2602(3) 0.4615(4) 0.51639(18) 0.0319(7) Uani 1 1 d .
H17 H 0.2318 0.4437 0.4606 0.038 Uiso 1 1 calc R
C18 C 0.3759(2) 0.4309(4) 0.54798(17) 0.0268(6) Uani 1 1 d .
H18 H 0.4257 0.3892 0.5137 0.032 Uiso 1 1 calc R

loop_
_atom_site_aniso_label
_atom_site_aniso_U_11
_atom_site_aniso_U_22
_atom_site_aniso_U_33
_atom_site_aniso_U_23
_atom_site_aniso_U_13
_atom_site_aniso_U_12
Cs1 0.04294(13) 0.02933(12) 0.03520(12) -0.00606(8) 0.01514(9) -0.00955(8)
O1 0.0286(10) 0.0262(10) 0.0334(11) -0.0102(9) 0.0051(8) -0.0042(8)
C1 0.0304(14) 0.0212(13) 0.0205(13) 0.0008(11) 0.0074(11) -0.0022(11)
C2 0.0285(14) 0.0231(14) 0.0210(13) 0.0003(11) 0.0072(11) -0.0024(11)
C3 0.0357(16) 0.0220(14) 0.0254(14) -0.0022(11) 0.0084(12) 0.0015(12)
C4 0.0366(16) 0.0239(15) 0.0286(15) -0.0053(12) 0.0014(13) -0.0031(12)
C5 0.0278(14) 0.0266(15) 0.0269(15) 0.0011(11) 0.0052(12) -0.0036(11)
C6 0.0278(14) 0.0212(14) 0.0237(14) 0.0025(11) 0.0063(11) -0.0013(11)
C7 0.0290(14) 0.0280(15) 0.0190(13) 0.0003(11) 0.0011(11) 0.0000(12)
C8 0.0362(16) 0.0273(15) 0.0285(16) -0.0040(12) 0.0058(13) -0.0011(13)
C9 0.0470(19) 0.0241(15) 0.0347(17) -0.0042(13) 0.0011(14) 0.0040(13)
C10 0.0364(17) 0.044(2) 0.0347(18) -0.0052(14) 0.0010(14) 0.0144(14)
C11 0.0276(15) 0.0475(19) 0.0368(17) 0.0047(15) 0.0071(13) 0.0046(14)
C12 0.0279(15) 0.0313(16) 0.0308(15) 0.0046(12) 0.0027(12) 0.0031(12)
C13 0.0303(15) 0.0154(13) 0.0281(15) 0.0027(11) 0.0079(12) -0.0008(10)
C14 0.0331(15) 0.0229(14) 0.0219(14) 0.0020(11) 0.0070(12) -0.0007(11)
C15 0.0304(15) 0.0273(16) 0.0373(17) 0.0046(12) 0.0128(13) 0.0000(12)
C16 0.0289(15) 0.0289(15) 0.0405(18) 0.0025(13) 0.0024(13) -0.0034(12)
C17 0.0365(16) 0.0258(15) 0.0302(16) 0.0001(12) -0.0019(13) -0.0054(12)
C18 0.0340(15) 0.0214(14) 0.0254(14) -0.0001(11) 0.0065(12) -0.0015(11)

loop_
_atom_type_symbol
_atom_type_description
_atom_type_scat_dispersion_real
_atom_type_scat_dispersion_imag
_atom_type_scat_source
C C 0.0033 0.0016 'International Tables Vol C Tables 4.2.6.8 and 6.1.1.4'
H H 0.0000 0.0000 'International Tables Vol C Tables 4.2.6.8 and 6.1.1.4'
O O 0.0106 0.0060 'International Tables Vol C Tables 4.2.6.8 and 6.1.1.4'
Cs Cs -0.3680 2.1192 'International Tables Vol C Tables 4.2.6.8 and 6.1.1.4'

loop_
_geom_angle_atom_site_label_1
_geom_angle_atom_site_label_2
_geom_angle_atom_site_label_3
_geom_angle
_geom_angle_site_symmetry_1
_geom_angle_site_symmetry_3
O1 Cs1 O1 86.27(5) . 3_656
O1 Cs1 C18 100.50(6) . 3_656
O1 Cs1 C18 51.91(6) 3_656 3_656
O1 Cs1 C4 178.70(6) . 4_565
O1 Cs1 C4 92.50(6) 3_656 4_565
C18 Cs1 C4 78.39(6) 3_656 4_565
O1 Cs1 C14 107.17(6) . 3_666
O1 Cs1 C14 122.83(6) 3_656 3_666
C18 Cs1 C14 151.57(6) 3_656 3_666
C4 Cs1 C14 73.85(6) 4_565 3_666
O1 Cs1 C15 109.65(6) . 3_666
O1 Cs1 C15 143.39(6) 3_656 3_666
C18 Cs1 C15 145.83(7) 3_656 3_666
C4 Cs1 C15 71.61(6) 4_565 3_666
C14 Cs1 C15 21.87(6) 3_666 3_666
O1 Cs1 C13 87.13(6) . 3_666
O1 Cs1 C13 113.90(6) 3_656 3_666
C18 Cs1 C13 162.68(6) 3_656 3_666
C4 Cs1 C13 93.76(6) 4_565 3_666
C14 Cs1 C13 21.95(6) 3_666 3_666
C15 Cs1 C13 38.66(6) 3_666 3_666
O1 Cs1 C16 92.02(6) . 3_666
O1 Cs1 C16 158.68(6) 3_656 3_666
C18 Cs1 C16 148.66(7) 3_656 3_666
C4 Cs1 C16 89.27(7) 4_565 3_666
C14 Cs1 C16 37.98(7) 3_666 3_666
C15 Cs1 C16 21.47(7) 3_666 3_666
C13 Cs1 C16 44.78(6) 3_666 3_666
O1 Cs1 C18 69.58(6) . 3_666
O1 Cs1 C18 123.22(6) 3_656 3_666
C18 Cs1 C18 169.85(9) 3_656 3_666
C4 Cs1 C18 111.50(6) 4_565 3_666
C14 Cs1 C18 37.83(6) 3_666 3_666
C15 Cs1 C18 44.01(7) 3_666 3_666
C13 Cs1 C18 21.88(6) 3_666 3_666
C16 Cs1 C18 37.87(7) 3_666 3_666
O1 Cs1 C17 72.14(6) . 3_666
O1 Cs1 C17 143.51(6) 3_656 3_666
C18 Cs1 C17 159.00(6) 3_656 3_666
C4 Cs1 C17 109.13(7) 4_565 3_666
C14 Cs1 C17 43.91(7) 3_666 3_666
C15 Cs1 C17 37.71(7) 3_666 3_666
C13 Cs1 C17 38.30(6) 3_666 3_666
C16 Cs1 C17 21.60(7) 3_666 3_666
C18 Cs1 C17 21.46(6) 3_666 3_666
O1 Cs1 C8 52.50(6) . .
O1 Cs1 C8 108.68(6) 3_656 .
C18 Cs1 C8 78.74(6) 3_656 .
C4 Cs1 C8 127.67(6) 4_565 .
C14 Cs1 C8 123.73(6) 3_666 .
C15 Cs1 C8 107.03(7) 3_666 .
C13 Cs1 C8 117.75(6) 3_666 .
C16 Cs1 C8 86.67(7) 3_666 .
C18 Cs1 C8 96.09(6) 3_666 .
C17 Cs1 C8 81.38(6) 3_666 .
O1 Cs1 C3 157.95(6) . 4_565
O1 Cs1 C3 75.73(6) 3_656 4_565
C18 Cs1 C3 78.46(6) 3_656 4_565
C4 Cs1 C3 21.32(6) 4_565 4_565
C14 Cs1 C3 73.46(6) 3_666 4_565
C15 Cs1 C3 79.40(6) 3_666 4_565
C13 Cs1 C3 88.62(6) 3_666 4_565
C16 Cs1 C3 100.11(7) 3_666 4_565
C18 Cs1 C3 109.83(6) 3_666 4_565
C17 Cs1 C3 115.85(6) 3_666 4_565
C8 Cs1 C3 145.83(6) . 4_565
C1 O1 Cs1 126.68(16) . .
C1 O1 Cs1 138.80(16) . 3_656
Cs1 O1 Cs1 93.73(5) . 3_656
O1 C1 C6 122.0(2) . .
O1 C1 C2 122.2(2) . .
C6 C1 C2 115.8(2) . .
O1 C1 Cs1 37.75(12) . .
C6 C1 Cs1 96.33(15) . .
C2 C1 Cs1 136.47(17) . .
C3 C2 C1 120.8(3) . .
C3 C2 C13 118.0(2) . .
C1 C2 C13 121.1(2) . .
C4 C3 C2 121.9(3) . .
C4 C3 Cs1 73.36(16) . 4_566
C2 C3 Cs1 114.70(17) . 4_566
C4 C3 H3 119.0 . .
C2 C3 H3 119.0 . .
Cs1 C3 H3 82.2 4_566 .
C3 C4 C5 118.2(3) . .
C3 C4 Cs1 85.33(17) . 4_566
C5 C4 Cs1 109.69(18) . 4_566
C3 C4 H4 120.9 . .
C5 C4 H4 120.9 . .
Cs1 C4 H4 75.6 4_566 .
C6 C5 C4 122.4(3) . .
C6 C5 H5 118.8 . .
C4 C5 H5 118.8 . .
C5 C6 C1 120.7(2) . .
C5 C6 C7 117.9(2) . .
C1 C6 C7 121.4(2) . .
C8 C7 C12 117.6(3) . .
C8 C7 C6 123.0(2) . .
C12 C7 C6 119.3(2) . .
C8 C7 Cs1 75.19(16) . .
C12 C7 Cs1 101.01(16) . .
C6 C7 Cs1 96.98(15) . .
C7 C8 C9 120.7(3) . .
C7 C8 Cs1 83.65(16) . .
C9 C8 Cs1 98.72(18) . .
C7 C8 H8 119.6 . .
C9 C8 H8 119.6 . .
Cs1 C8 H8 87.6 . .
C10 C9 C8 120.7(3) . .
C10 C9 H9 119.6 . .
C8 C9 H9 119.6 . .
C9 C10 C11 119.5(3) . .
C9 C10 H10 120.3 . .
C11 C10 H10 120.3 . .
C10 C11 C12 119.9(3) . .
C10 C11 H11 120.1 . .
C12 C11 H11 120.1 . .
C11 C12 C7 121.5(3) . .
C11 C12 H12 119.2 . .
C7 C12 H12 119.2 . .
C14 C13 C18 117.0(3) . .
C14 C13 C2 121.3(2) . .
C18 C13 C2 121.6(3) . .
C14 C13 Cs1 77.85(15) . 3_666
C18 C13 Cs1 80.13(15) . 3_666
C2 C13 Cs1 107.66(15) . 3_666
C15 C14 C13 121.8(3) . .
C15 C14 Cs1 80.14(16) . 3_666
C13 C14 Cs1 80.19(15) . 3_666
C15 C14 H14 119.1 . .
C13 C14 H14 119.1 . .
Cs1 C14 H14 110.6 3_666 .
C16 C15 C14 119.9(3) . .
C16 C15 Cs1 80.38(17) . 3_666
C14 C15 Cs1 78.00(16) . 3_666
C16 C15 H15 120.0 . .
C14 C15 H15 120.0 . .
Cs1 C15 H15 112.0 3_666 .
C15 C16 C17 119.4(3) . .
C15 C16 Cs1 78.15(17) . 3_666
C17 C16 Cs1 79.29(17) . 3_666
C15 C16 H16 120.3 . .
C17 C16 H16 120.3 . .
Cs1 C16 H16 112.8 3_666 .
C18 C17 C16 120.6(3) . .
C18 C17 Cs1 79.27(16) . 3_666
C16 C17 Cs1 79.11(17) . 3_666
C18 C17 H17 119.7 . .
C16 C17 H17 119.7 . .
Cs1 C17 H17 112.2 3_666 .
C17 C18 C13 121.2(3) . .
C17 C18 Cs1 97.83(17) . 3_656
C13 C18 Cs1 95.54(16) . 3_656
C17 C18 Cs1 79.27(16) . 3_666
C13 C18 Cs1 77.99(15) . 3_666
Cs1 C18 Cs1 169.85(9) 3_656 3_666
C17 C18 H18 119.4 . .
C13 C18 H18 119.4 . .
Cs1 C18 H18 76.3 3_656 .
Cs1 C18 H18 113.7 3_666 .

loop_
_geom_bond_atom_site_label_1
_geom_bond_atom_site_label_2
_geom_bond_distance
_geom_bond_site_symmetry_2
Cs1 O1 2.9478(19) .
Cs1 O1 2.9484(18) 3_656
Cs1 C18 3.634(3) 3_656
Cs1 C4 3.652(3) 4_565
Cs1 C14 3.655(3) 3_666
Cs1 C15 3.681(3) 3_666
Cs1 C13 3.684(3) 3_666
Cs1 C16 3.709(3) 3_666
Cs1 C18 3.711(3) 3_666
Cs1 C17 3.711(3) 3_666
Cs1 C8 3.720(3) .
Cs1 C3 3.798(3) 4_565
O1 C1 1.293(3) .
O1 Cs1 2.9484(18) 3_656
C1 C6 1.440(4) .
C1 C2 1.444(4) .
C2 C3 1.396(4) .
C2 C13 1.484(4) .
C3 C4 1.385(4) .
C3 Cs1 3.799(3) 4_566
C3 H3 0.9500 .
C4 C5 1.389(4) .
C4 Cs1 3.652(3) 4_566
C4 H4 0.9500 .
C5 C6 1.388(4) .
C5 H5 0.9500 .
C6 C7 1.486(4) .
C7 C8 1.389(4) .
C7 C12 1.406(4) .
C8 C9 1.396(4) .
C8 H8 0.9500 .
C9 C10 1.380(5) .
C9 H9 0.9500 .
C10 C11 1.384(5) .
C10 H10 0.9500 .
C11 C12 1.386(4) .
C11 H11 0.9500 .
C12 H12 0.9500 .
C13 C14 1.398(4) .
C13 C18 1.404(4) .
C13 Cs1 3.684(3) 3_666
C14 C15 1.392(4) .
C14 Cs1 3.655(3) 3_666
C14 H14 0.9500 .
C15 C16 1.377(4) .
C15 Cs1 3.681(3) 3_666
C15 H15 0.9500 .
C16 C17 1.390(4) .
C16 Cs1 3.709(3) 3_666
C16 H16 0.9500 .
C17 C18 1.381(4) .
C17 Cs1 3.711(3) 3_666
C17 H17 0.9500 .
C18 Cs1 3.634(3) 3_656
C18 Cs1 3.711(3) 3_666
C18 H18 0.9500 .
